data_7225442
loop_
_publ_author_name
'Zakharov, B. A.'
'Goryainov, S. V.'
'Boldyreva, E. V.'

_publ_section_title
;
 Unusual seeding effect in the liquid-assisted high-pressure polymorphism
 of chlorpropamide
;
_journal_issue 29
_journal_name_full CrystEngComm
_journal_page_first 5423
_journal_paper_doi 10.1039/C6CE00711B
_journal_volume 18
_journal_year 2016
_chemical_absolute_configuration unk
_chemical_formula_sum 'C10 H13 Cl N2 O3 S'
_chemical_formula_weight 276.73
_chemical_name_common chlorpropamide
_chemical_name_systematic
;
 4-chloro-N-((propylaminocarbonyl)benzenesulfonamide
;
_space_group_crystal_system monoclinic
_space_group_IT_number 4
_space_group_name_Hall 'P 2yb'
_space_group_name_H-M_alt 'P 1 21 1'
_symmetry_space_group_name_Hall 'P 2yb'
_symmetry_space_group_name_H-M 'P 1 21 1'
_atom_sites_solution_hydrogens geom
_audit_creation_method SHELXL-2014/7
_audit_update_record
;
2015-11-18 deposited with the CCDC.
2016-06-06 downloaded from the CCDC.
;
_cell_angle_alpha 90
_cell_angle_beta 99.516(8)
_cell_angle_gamma 90
_cell_formula_units_Z 2
_cell_length_a 6.1040(5)
_cell_length_b 8.9243(8)
_cell_length_c 12.0304(14)
_cell_measurement_reflns_used 182
_cell_measurement_temperature 293(2)
_cell_measurement_theta_max 21.5690
_cell_measurement_theta_min 3.2890
_cell_volume 646.33(11)
_computing_cell_refinement
;
CrysAlisPro, Agilent Technologies,
Version 1.171.37.35 (release 13-08-2014 CrysAlis171 .NET)
(compiled Aug 13 2014,18:06:01)
;
_computing_data_collection
;
CrysAlisPro, Agilent Technologies,
Version 1.171.37.35 (release 13-08-2014 CrysAlis171 .NET)
(compiled Aug 13 2014,18:06:01)
;
_computing_data_reduction
;
CrysAlisPro, Agilent Technologies,
Version 1.171.37.35 (release 13-08-2014 CrysAlis171 .NET)
(compiled Aug 13 2014,18:06:01)
;
_computing_structure_refinement 'SHELXL-2014/7 (Sheldrick, 2014)'
_diffrn_ambient_temperature 293(2)
_diffrn_measured_fraction_theta_full 0.619
_diffrn_measured_fraction_theta_max 0.619
_diffrn_measurement_device_type
;
one-circle diffractometer
;
_diffrn_measurement_method w\-scan
_diffrn_radiation_type x-rays
_diffrn_radiation_wavelength 0.81984
_diffrn_reflns_av_R_equivalents 0.0221
_diffrn_reflns_av_unetI/netI 0.0884
_diffrn_reflns_Laue_measured_fraction_full 0.619
_diffrn_reflns_Laue_measured_fraction_max 0.619
_diffrn_reflns_limit_h_max 6
_diffrn_reflns_limit_h_min -1
_diffrn_reflns_limit_k_max 6
_diffrn_reflns_limit_k_min -4
_diffrn_reflns_limit_l_max 12
_diffrn_reflns_limit_l_min -9
_diffrn_reflns_number 715
_diffrn_reflns_point_group_measured_fraction_full 0.446
_diffrn_reflns_point_group_measured_fraction_max 0.446
_diffrn_reflns_theta_full 25.639
_diffrn_reflns_theta_max 25.639
_diffrn_reflns_theta_min 1.980
_diffrn_source synchrotron
_exptl_absorpt_coefficient_mu 0.455
_exptl_absorpt_correction_type none
_exptl_crystal_colour colourless
_exptl_crystal_density_diffrn 1.422
_exptl_crystal_description needle
_exptl_crystal_F_000 288
_exptl_crystal_size_max 0.150
_exptl_crystal_size_mid 0.010
_exptl_crystal_size_min 0.010
_refine_diff_density_max 0.191
_refine_diff_density_min -0.195
_refine_diff_density_rms 0.049
_refine_ls_extinction_method none
_refine_ls_goodness_of_fit_ref 1.178
_refine_ls_hydrogen_treatment constr
_refine_ls_matrix_type full
_refine_ls_number_parameters 154
_refine_ls_number_reflns 712
_refine_ls_number_restraints 143
_refine_ls_restrained_S_all 1.071
_refine_ls_R_factor_all 0.1033
_refine_ls_R_factor_gt 0.0665
_refine_ls_shift/su_max 0.000
_refine_ls_shift/su_mean 0.000
_refine_ls_structure_factor_coef Fsqd
_refine_ls_weighting_details 'w=1/[\s^2^(Fo^2^)+(0.1121P)^2^+0.0453P] where P=(Fo^2^+2Fc^2^)/3'
_refine_ls_weighting_scheme calc
_refine_ls_wR_factor_gt 0.1878
_refine_ls_wR_factor_ref 0.2044
_reflns_number_gt 480
_reflns_number_total 712
_reflns_threshold_expression 'I > 2\s(I)'
_cod_data_source_file c6ce00711b4.cif
_cod_data_source_block I
_cod_depositor_comments 'Adding full bibliography for 7225442.cif.'
_cod_original_cell_volume 646.32(11)
_cod_database_code 7225442
_shelx_shelxl_version_number 2014/7
_shelx_space_group_comment
;
The symmetry employed for this shelxl refinement is uniquely defined
by the following loop, which should always be used as a source of
symmetry information in preference to the above space-group names.
They are only intended as comments.
;
_shelx_estimated_absorpt_t_min 0.935
_shelx_estimated_absorpt_t_max 0.995

loop_
_space_group_symop_operation_xyz
'x, y, z'
'-x, y+1/2, -z'

loop_
_atom_site_label
_atom_site_type_symbol
_atom_site_fract_x
_atom_site_fract_y
_atom_site_fract_z
_atom_site_U_iso_or_equiv
_atom_site_adp_type
_atom_site_occupancy
_atom_site_site_symmetry_order
_atom_site_calc_flag
_atom_site_refinement_flags_posn
_atom_site_refinement_flags_adp
C1 C 0.246(4) 0.416(3) 0.937(2) 0.093(8) Uani 1 1 d . U
C2 C 0.367(4) 0.543(3) 0.937(2) 0.090(6) Uani 1 1 d . U
H2 H 0.3480 0.6184 0.9876 0.108 Uiso 1 1 calc R U
C3 C 0.515(4) 0.564(3) 0.8648(19) 0.089(6) Uani 1 1 d . U
H3 H 0.5949 0.6528 0.8672 0.107 Uiso 1 1 calc R U
C4 C 0.546(3) 0.452(3) 0.787(2) 0.079(6) Uani 1 1 d . U
C5 C 0.427(4) 0.321(3) 0.792(2) 0.086(6) Uani 1 1 d . U
H5 H 0.4488 0.2413 0.7456 0.103 Uiso 1 1 calc R U
C6 C 0.279(4) 0.306(3) 0.865(2) 0.094(7) Uani 1 1 d . U
H6 H 0.1986 0.2170 0.8652 0.113 Uiso 1 1 calc R U
C7 C 0.430(3) 0.459(4) 0.502(2) 0.068(6) Uani 1 1 d . U
C8 C 0.147(3) 0.476(3) 0.3406(17) 0.067(6) Uani 1 1 d . U
H8A H 0.1923 0.3750 0.3242 0.081 Uiso 1 1 calc R U
H8B H 0.1371 0.5341 0.2721 0.081 Uiso 1 1 calc R U
C9 C -0.080(3) 0.468(4) 0.374(2) 0.105(8) Uani 1 1 d . U
H9A H -0.0711 0.4113 0.4432 0.126 Uiso 1 1 calc R U
H9B H -0.1289 0.5686 0.3879 0.126 Uiso 1 1 calc R U
C10 C -0.247(3) 0.396(3) 0.284(2) 0.106(9) Uani 1 1 d . U
H10A H -0.3887 0.3933 0.3083 0.159 Uiso 1 1 calc R U
H10B H -0.2577 0.4530 0.2158 0.159 Uiso 1 1 calc R U
H10C H -0.1999 0.2958 0.2710 0.159 Uiso 1 1 calc R U
Cl1 Cl 0.0571(11) 0.3913(12) 1.0282(6) 0.129(3) Uani 1 1 d . U
N1 N 0.577(3) 0.541(2) 0.5841(15) 0.079(5) Uani 1 1 d . U
H1A H 0.5872 0.6356 0.5728 0.094 Uiso 1 1 calc R U
N2 N 0.316(3) 0.5411(19) 0.4263(14) 0.066(5) Uani 1 1 d . U
H2A H 0.3396 0.6360 0.4260 0.079 Uiso 1 1 calc R U
O1 O 0.875(2) 0.5938(18) 0.7367(13) 0.089(5) Uani 1 1 d . U
O2 O 0.816(2) 0.3306(19) 0.6761(14) 0.084(5) Uani 1 1 d . U
O3 O 0.410(2) 0.321(2) 0.5201(13) 0.081(5) Uani 1 1 d . U
S1 S 0.7306(9) 0.4735(7) 0.6975(6) 0.078(2) Uani 1 1 d . U

loop_
_atom_site_aniso_label
_atom_site_aniso_U_11
_atom_site_aniso_U_22
_atom_site_aniso_U_33
_atom_site_aniso_U_23
_atom_site_aniso_U_13
_atom_site_aniso_U_12
C1 0.086(14) 0.10(2) 0.093(16) -0.003(13) 0.004(10) -0.016(13)
C2 0.106(17) 0.077(17) 0.081(16) -0.003(13) -0.002(10) 0.000(11)
C3 0.116(16) 0.059(16) 0.091(17) 0.006(12) 0.013(10) -0.003(13)
C4 0.084(11) 0.054(18) 0.092(12) 0.000(11) 0.000(8) -0.007(10)
C5 0.119(17) 0.055(16) 0.083(15) 0.015(13) 0.013(10) -0.004(11)
C6 0.111(16) 0.072(17) 0.100(18) 0.005(12) 0.019(10) -0.032(13)
C7 0.067(11) 0.045(15) 0.090(13) 0.019(14) 0.011(9) -0.009(12)
C8 0.079(9) 0.062(16) 0.064(13) 0.003(13) 0.021(8) 0.006(12)
C9 0.070(10) 0.12(2) 0.12(2) -0.001(18) 0.019(11) -0.010(15)
C10 0.083(12) 0.09(2) 0.15(2) -0.03(2) 0.037(13) -0.009(13)
Cl1 0.130(5) 0.146(9) 0.119(6) 0.015(6) 0.040(4) 0.015(5)
N1 0.092(11) 0.044(13) 0.094(10) -0.008(9) -0.003(8) 0.008(8)
N2 0.079(10) 0.054(14) 0.066(10) 0.019(10) 0.016(8) -0.007(9)
O1 0.096(10) 0.055(11) 0.106(12) 0.004(10) -0.011(8) -0.023(8)
O2 0.074(8) 0.050(10) 0.120(13) -0.005(9) -0.004(7) 0.001(8)
O3 0.106(10) 0.043(12) 0.094(11) 0.010(10) 0.013(9) -0.013(9)
S1 0.079(3) 0.052(5) 0.099(5) -0.005(4) 0.003(3) -0.002(4)

loop_
_atom_type_symbol
_atom_type_description
_atom_type_scat_dispersion_real
_atom_type_scat_dispersion_imag
_atom_type_scat_source
C C 0.0050 0.0016 'International Tables Vol C Tables 4.2.6.8 and 6.1.1.4'
H H 0.0000 0.0000 'International Tables Vol C Tables 4.2.6.8 and 6.1.1.4'
N N 0.0090 0.0033 'International Tables Vol C Tables 4.2.6.8 and 6.1.1.4'
O O 0.0150 0.0060 'International Tables Vol C Tables 4.2.6.8 and 6.1.1.4'
S S 0.1560 0.1234 'International Tables Vol C Tables 4.2.6.8 and 6.1.1.4'
Cl Cl 0.1840 0.1585 'International Tables Vol C Tables 4.2.6.8 and 6.1.1.4'

loop_
_geom_angle_atom_site_label_1
_geom_angle_atom_site_label_2
_geom_angle_atom_site_label_3
_geom_angle
C6 C1 C2 119(3)
C6 C1 Cl1 120(2)
C2 C1 Cl1 122(2)
C1 C2 C3 122(3)
C2 C3 C4 120(3)
C5 C4 C3 116(3)
C5 C4 S1 123(2)
C3 C4 S1 121(2)
C6 C5 C4 122(3)
C1 C6 C5 121(3)
O3 C7 N2 128(2)
O3 C7 N1 117(2)
N2 C7 N1 114(3)
N2 C8 C9 113.9(17)
C10 C9 C8 112(2)
C7 N1 S1 126.7(18)
C7 N2 C8 121(2)
O2 S1 O1 120.8(8)
O2 S1 N1 110.9(10)
O1 S1 N1 103.7(10)
O2 S1 C4 108.4(13)
O1 S1 C4 108.7(11)
N1 S1 C4 102.9(10)

loop_
_geom_bond_atom_site_label_1
_geom_bond_atom_site_label_2
_geom_bond_distance
C1 C6 1.34(3)
C1 C2 1.35(3)
C1 Cl1 1.74(3)
C2 C3 1.36(3)
C3 C4 1.41(3)
C4 C5 1.38(3)
C4 S1 1.69(3)
C5 C6 1.37(3)
C7 O3 1.26(3)
C7 N2 1.28(3)
C7 N1 1.42(3)
C8 N2 1.46(2)
C8 C9 1.50(3)
C9 C10 1.50(3)
N1 S1 1.635(17)
O1 S1 1.420(16)
O2 S1 1.418(16)

loop_
_geom_torsion_atom_site_label_1
_geom_torsion_atom_site_label_2
_geom_torsion_atom_site_label_3
_geom_torsion_atom_site_label_4
_geom_torsion
C6 C1 C2 C3 2(4)
Cl1 C1 C2 C3 -179.5(18)
C1 C2 C3 C4 0(3)
C2 C3 C4 C5 -3(3)
C2 C3 C4 S1 -179.2(18)
C3 C4 C5 C6 4(3)
S1 C4 C5 C6 180.0(17)
C2 C1 C6 C5 -1(4)
Cl1 C1 C6 C5 -179.7(18)
C4 C5 C6 C1 -2(3)
N2 C8 C9 C10 -178(2)
O3 C7 N1 S1 2(3)
N2 C7 N1 S1 174.5(16)
O3 C7 N2 C8 -5(4)
N1 C7 N2 C8 -176.0(16)
C9 C8 N2 C7 89(3)
C7 N1 S1 O2 38(2)
C7 N1 S1 O1 169.1(17)
C7 N1 S1 C4 -78(2)
C5 C4 S1 O2 -27(2)
C3 C4 S1 O2 148.6(18)
C5 C4 S1 O1 -160.5(18)
C3 C4 S1 O1 16(2)
C5 C4 S1 N1 90(2)
C3 C4 S1 N1 -93.9(18)
